data_2010622
loop_
_publ_author_name
'Camus, Fabrice'
'Norberg, Bernadette'
'Legrand, Anne'
'Rigo, Benoit'
'Durant, Fran\,cois'
'Wouters, Johan'

_publ_section_title
;
 Structural analysis of pyrrolidinones
;
_journal_issue 2
_journal_name_full 'Acta Crystallographica Section C'
_journal_page_first 193
_journal_page_last 196
_journal_paper_doi 10.1107/S0108270199013037
_journal_volume 56
_journal_year 2000
_chemical_formula_sum 'C24 H23 N O4'
_chemical_formula_weight 389.43
_chemical_name_systematic
;
5-(3,4,5-trimethoxyphenyl)-1,2,3,5-tetrahydro-11a-naphto[1,8-f,g]
indolizine-3-one
;
_space_group_IT_number 14
_symmetry_cell_setting monoclinic
_symmetry_space_group_name_Hall '-P 2ybc'
_symmetry_space_group_name_H-M 'P 1 21/c 1'
_audit_creation_method SHELXL-97
_cell_angle_alpha 90.00
_cell_angle_beta 98.104(4)
_cell_angle_gamma 90.00
_cell_formula_units_Z 4
_cell_length_a 9.9090(10)
_cell_length_b 8.5190(10)
_cell_length_c 23.7930(10)
_cell_measurement_reflns_used 25
_cell_measurement_temperature 293(2)
_cell_measurement_theta_max 42
_cell_measurement_theta_min 30
_cell_volume 1988.4(3)
_computing_cell_refinement 'CAD-4 EXPRESS'
_computing_data_collection 'CAD-4 EXPRESS (Enraf-Nonius, 1992)'
_computing_data_reduction 'HELENA (Spek, 1997)'
_computing_molecular_graphics 'PLATON (Spek, 1990)'
_computing_publication_material SHELXL97
_computing_structure_refinement 'SHELXL97 (Sheldrick, 1997)'
_computing_structure_solution 'SIR92 (Altomare et al., 1993)'
_diffrn_ambient_temperature 293(2)
_diffrn_measured_fraction_theta_full .932
_diffrn_measured_fraction_theta_max .932
_diffrn_measurement_device_type 'Enraf-Nonius CAD-4'
_diffrn_measurement_method \q/2\q
_diffrn_radiation_monochromator graphite
_diffrn_radiation_source 'fine-focus sealed tube'
_diffrn_radiation_type CuK\a
_diffrn_radiation_wavelength 1.54178
_diffrn_reflns_av_R_equivalents .012
_diffrn_reflns_av_sigmaI/netI .0066
_diffrn_reflns_limit_h_max 12
_diffrn_reflns_limit_h_min -12
_diffrn_reflns_limit_k_max 10
_diffrn_reflns_limit_k_min 0
_diffrn_reflns_limit_l_max 29
_diffrn_reflns_limit_l_min 0
_diffrn_reflns_number 5132
_diffrn_reflns_theta_full 71.90
_diffrn_reflns_theta_max 71.90
_diffrn_reflns_theta_min 3.75
_diffrn_standards_decay_% 7
_diffrn_standards_interval_count 200
_diffrn_standards_interval_time '60 min'
_diffrn_standards_number 3
_exptl_absorpt_coefficient_mu .716
_exptl_absorpt_correction_T_max .8138
_exptl_absorpt_correction_T_min .7626
_exptl_absorpt_correction_type psi-scan
_exptl_absorpt_process_details '(North et al., 1968)'
_exptl_crystal_colour colourless
_exptl_crystal_density_diffrn 1.301
_exptl_crystal_density_method 'not measured'
_exptl_crystal_description prism
_exptl_crystal_F_000 824
_exptl_crystal_size_max .40
_exptl_crystal_size_mid .40
_exptl_crystal_size_min .30
_refine_diff_density_max .276
_refine_diff_density_min -.232
_refine_ls_extinction_coef .0041(4)
_refine_ls_extinction_method 'SHELXL97 (Sheldrick, 1997)'
_refine_ls_goodness_of_fit_ref 1.076
_refine_ls_hydrogen_treatment constr
_refine_ls_matrix_type full
_refine_ls_number_parameters 263
_refine_ls_number_reflns 3899
_refine_ls_number_restraints 0
_refine_ls_restrained_S_all 1.076
_refine_ls_R_factor_all .0437
_refine_ls_R_factor_gt .0423
_refine_ls_shift/su_max .001
_refine_ls_shift/su_mean .000
_refine_ls_structure_factor_coef Fsqd
_refine_ls_weighting_details 'w = 1/[\s^2^(Fo^2^)+(0.0607P)^2^+0.4150P] where P=(Fo^2^+2Fc^2^)/3'
_refine_ls_weighting_scheme calc
_refine_ls_wR_factor_ref .1207
_reflns_number_gt 3676
_reflns_number_total 3899
_reflns_threshold_expression I>2\s(I)
_cod_data_source_file gs1054.cif
_cod_data_source_block III
_cod_depositor_comments
;
The following automatic conversions were performed:

'_refine_ls_weighting_scheme' value 'calc w =
1/[\s^2^(Fo^2^)+(0.0607P)^2^+0.4150P] where P=(Fo^2^+2Fc^2^)/3' was
changed to 'calc'. New tag '_refine_ls_weighting_details' was
created. The value of the new tag was set to 'w =
1/[\s^2^(Fo^2^)+(0.0607P)^2^+0.4150P] where P=(Fo^2^+2Fc^2^)/3'.

Automatic conversion script
Id: cif_fix_values 3143 2015-03-26 13:38:13Z robertas 
;
_cod_original_sg_symbol_H-M 'P 21/c'
_cod_database_code 2010622
_cod_database_fobs_code 2010622

loop_
_symmetry_equiv_pos_as_xyz
'x, y, z'
'-x, y+1/2, -z+1/2'
'-x, -y, -z'
'x, -y-1/2, z-1/2'

loop_
_atom_site_label
_atom_site_fract_x
_atom_site_fract_y
_atom_site_fract_z
_atom_site_U_iso_or_equiv
_atom_site_adp_type
_atom_site_calc_flag
_atom_site_refinement_flags
_atom_site_occupancy
_atom_site_disorder_assembly
_atom_site_disorder_group
_atom_site_type_symbol
C1 .30088(14) .64693(16) .35524(5) .0467(3) Uani d . 1 . . C
H1 .2640 .7348 .3749 .056 Uiso calc R 1 . . H
C2 .26920(14) .49576(16) .38601(5) .0476(3) Uani d . 1 . . C
C3 .36764(15) .38318(17) .40165(6) .0531(3) Uani d . 1 . . C
H3 .4559 .3975 .3935 .064 Uiso calc R 1 . . H
C4 .33435(15) .24784(17) .42978(6) .0523(3) Uani d . 1 . . C
C5 .20279(15) .22501(17) .44166(5) .0506(3) Uani d . 1 . . C
C6 .10484(14) .34057(18) .42691(6) .0537(3) Uani d . 1 . . C
C7 .13753(15) .47525(18) .39875(6) .0541(3) Uani d . 1 . . C
H7 .0715 .5515 .3884 .065 Uiso calc R 1 . . H
C8 .45099(14) .67717(15) .35587(5) .0465(3) Uani d . 1 . . C
C9 .52774(17) .74120(18) .40274(6) .0573(4) Uani d . 1 . . C
H9 .4860 .7677 .4341 .069 Uiso calc R 1 . . H
C10 .66865(17) .7676(2) .40429(7) .0644(4) Uani d . 1 . . C
H10 .7186 .8125 .4363 .077 Uiso calc R 1 . . H
C11 .73144(16) .72778(19) .35936(7) .0617(4) Uani d . 1 . . C
H11 .8246 .7451 .3609 .074 Uiso calc R 1 . . H
C12 .65752(14) .66034(16) .31017(6) .0527(3) Uani d . 1 . . C
C13 .72141(16) .61678(19) .26288(8) .0630(4) Uani d . 1 . . C
H13 .8149 .6306 .2642 .076 Uiso calc R 1 . . H
C14 .64762(17) .5550(2) .21562(7) .0655(4) Uani d . 1 . . C
H14 .6911 .5252 .1851 .079 Uiso calc R 1 . . H
C15 .50635(16) .53580(18) .21255(6) .0571(4) Uani d . 1 . . C
H15 .4571 .4947 .1797 .069 Uiso calc R 1 . . H
C16 .43913(14) .57643(15) .25709(5) .0464(3) Uani d . 1 . . C
C17 .51472(13) .63665(14) .30778(5) .0449(3) Uani d . 1 . . C
N18 .23288(11) .64794(13) .29666(4) .0461(3) Uani d . 1 . . N
C19 .11433(14) .72111(17) .27927(6) .0521(3) Uani d . 1 . . C
C20 .07753(16) .6911(2) .21641(7) .0680(4) Uani d . 1 . . C
H20A .0052 .6140 .2093 .082 Uiso calc R 1 . . H
H20B .0483 .7872 .1964 .082 Uiso calc R 1 . . H
C21 .20737(17) .6302(2) .19813(6) .0692(5) Uani d . 1 . . C
H21A .2584 .7147 .1837 .083 Uiso calc R 1 . . H
H21B .1879 .5509 .1688 .083 Uiso calc R 1 . . H
C22 .28716(14) .55932(17) .25235(6) .0495(3) Uani d . 1 . . C
H22 .2635 .4482 .2551 .059 Uiso calc R 1 . . H
O23 .42556(11) .13133(13) .44784(5) .0693(3) Uani d . 1 . . O
C24 .56536(17) .1637(2) .44757(8) .0694(5) Uani d . 1 . . C
H24A .5836 .1708 .4091 .104 Uiso calc R 1 . . H
H24B .6191 .0808 .4667 .104 Uiso calc R 1 . . H
H24C .5883 .2613 .4667 .104 Uiso calc R 1 . . H
O25 .17270(11) .09469(12) .47165(4) .0601(3) Uani d . 1 . . O
C26 .0977(2) -.0248(2) .43924(9) .0844(6) Uani d . 1 . . C
H26A .0053 .0091 .4286 .127 Uiso calc R 1 . . H
H26B .0989 -.1189 .4615 .127 Uiso calc R 1 . . H
H26C .1384 -.0454 .4057 .127 Uiso calc R 1 . . H
O27 -.01912(11) .31089(15) .44314(6) .0756(4) Uani d . 1 . . O
C28 -.11990(18) .4293(3) .43256(10) .0842(6) Uani d . 1 . . C
H28A -.1982 .4003 .4498 .126 Uiso calc R 1 . . H
H28B -.1459 .4408 .3924 .126 Uiso calc R 1 . . H
H28C -.0839 .5269 .4483 .126 Uiso calc R 1 . . H
O29 .04836(11) .79678(15) .30979(5) .0690(3) Uani d . 1 . . O

loop_
_atom_site_aniso_label
_atom_site_aniso_U_11
_atom_site_aniso_U_22
_atom_site_aniso_U_33
_atom_site_aniso_U_12
_atom_site_aniso_U_13
_atom_site_aniso_U_23
C1 .0566(7) .0456(7) .0395(6) .0058(6) .0118(5) .0029(5)
C2 .0559(7) .0491(7) .0392(6) .0038(6) .0118(5) .0045(5)
C3 .0561(8) .0535(8) .0526(7) .0062(6) .0175(6) .0089(6)
C4 .0583(8) .0492(7) .0499(7) .0067(6) .0095(6) .0082(6)
C5 .0592(8) .0520(7) .0404(6) -.0037(6) .0065(5) .0064(5)
C6 .0511(7) .0604(8) .0506(7) -.0022(6) .0101(6) .0062(6)
C7 .0542(8) .0551(8) .0539(8) .0068(6) .0105(6) .0097(6)
C8 .0568(7) .0409(6) .0418(6) .0029(5) .0067(5) .0051(5)
C9 .0713(9) .0583(8) .0413(7) .0018(7) .0044(6) .0024(6)
C10 .0689(9) .0648(9) .0538(8) -.0017(8) -.0113(7) .0019(7)
C11 .0530(8) .0595(9) .0693(9) .0013(7) -.0032(7) .0069(7)
C12 .0516(7) .0464(7) .0604(8) .0042(6) .0085(6) .0056(6)
C13 .0515(8) .0611(9) .0800(10) .0055(7) .0211(7) .0016(8)
C14 .0689(9) .0639(9) .0695(10) .0050(8) .0305(8) -.0063(8)
C15 .0653(9) .0559(8) .0523(8) .0024(7) .0163(6) -.0090(6)
C16 .0536(7) .0402(6) .0466(7) .0032(5) .0109(5) .0004(5)
C17 .0508(7) .0388(6) .0455(7) .0036(5) .0086(5) .0044(5)
N18 .0502(6) .0473(6) .0416(5) .0059(5) .0096(4) .0041(4)
C19 .0465(7) .0556(8) .0548(8) .0025(6) .0092(6) .0036(6)
C20 .0566(9) .0897(12) .0551(8) .0070(8) -.0007(7) .0006(8)
C21 .0667(10) .0939(12) .0451(8) .0116(9) .0017(7) -.0049(8)
C22 .0549(7) .0478(7) .0463(7) .0007(6) .0085(6) -.0049(5)
O23 .0631(6) .0571(6) .0889(8) .0116(5) .0153(6) .0247(6)
C24 .0628(9) .0697(10) .0785(11) .0176(8) .0201(8) .0189(8)
O25 .0714(7) .0554(6) .0520(6) -.0131(5) .0035(5) .0115(4)
C26 .1153(16) .0591(10) .0779(12) -.0171(10) .0110(11) -.0084(9)
O27 .0545(6) .0757(8) .1002(9) .0018(5) .0237(6) .0258(7)
C28 .0529(9) .0914(13) .1111(15) .0069(9) .0215(9) .0169(12)
O29 .0587(6) .0813(8) .0682(7) .0199(6) .0134(5) -.0036(6)

loop_
_atom_type_symbol
_atom_type_description
_atom_type_scat_dispersion_real
_atom_type_scat_dispersion_imag
_atom_type_scat_source
C C .0181 .0091 'International Tables Vol C Tables 4.2.6.8 and 6.1.1.4'
H H .0000 .0000 'International Tables Vol C Tables 4.2.6.8 and 6.1.1.4'
N N .0311 .0180 'International Tables Vol C Tables 4.2.6.8 and 6.1.1.4'
O O .0492 .0322 'International Tables Vol C Tables 4.2.6.8 and 6.1.1.4'

loop_
_geom_angle_atom_site_label_1
_geom_angle_atom_site_label_2
_geom_angle_atom_site_label_3
_geom_angle
_geom_angle_publ_flag
N18 C1 C8 109.29(10) ?
N18 C1 C2 111.24(11) ?
C8 C1 C2 113.98(11) ?
N18 C1 H1 107.3 ?
C8 C1 H1 107.3 ?
C2 C1 H1 107.3 ?
C3 C2 C7 120.17(12) ?
C3 C2 C1 121.78(12) ?
C7 C2 C1 118.04(12) ?
C2 C3 C4 119.81(13) ?
C2 C3 H3 120.1 ?
C4 C3 H3 120.1 ?
O23 C4 C5 115.61(12) ?
O23 C4 C3 123.97(13) ?
C5 C4 C3 120.42(13) ?
O25 C5 C4 119.87(13) ?
O25 C5 C6 120.49(13) ?
C4 C5 C6 119.45(13) ?
O27 C6 C7 124.79(14) ?
O27 C6 C5 114.94(13) ?
C7 C6 C5 120.25(13) ?
C6 C7 C2 119.87(13) ?
C6 C7 H7 120.1 ?
C2 C7 H7 120.1 ?
C9 C8 C17 119.45(13) ?
C9 C8 C1 120.61(12) ?
C17 C8 C1 119.93(12) ?
C8 C9 C10 121.22(14) ?
C8 C9 H9 119.4 ?
C10 C9 H9 119.4 ?
C11 C10 C9 120.22(14) ?
C11 C10 H10 119.9 ?
C9 C10 H10 119.9 ?
C10 C11 C12 120.93(14) ?
C10 C11 H11 119.5 ?
C12 C11 H11 119.5 ?
C11 C12 C13 121.83(14) ?
C11 C12 C17 119.18(13) ?
C13 C12 C17 118.99(14) ?
C14 C13 C12 120.71(14) ?
C14 C13 H13 119.6 ?
C12 C13 H13 119.6 ?
C13 C14 C15 120.38(14) ?
C13 C14 H14 119.8 ?
C15 C14 H14 119.8 ?
C16 C15 C14 121.34(14) ?
C16 C15 H15 119.3 ?
C14 C15 H15 119.3 ?
C15 C16 C17 119.37(13) ?
C15 C16 C22 120.53(13) ?
C17 C16 C22 120.10(11) ?
C12 C17 C16 119.14(12) ?
C12 C17 C8 118.97(12) ?
C16 C17 C8 121.87(12) ?
C19 N18 C22 114.40(10) yes
C19 N18 C1 124.30(10) yes
C22 N18 C1 121.30(10) yes
O29 C19 N18 125.31(13) ?
O29 C19 C20 126.92(13) ?
N18 C19 C20 107.77(12) ?
C21 C20 C19 104.32(12) ?
C21 C20 H20A 110.9 ?
C19 C20 H20A 110.9 ?
C21 C20 H20B 110.9 ?
C19 C20 H20B 110.9 ?
H20A C20 H20B 108.9 ?
C20 C21 C22 104.58(12) ?
C20 C21 H21A 110.8 ?
C22 C21 H21A 110.8 ?
C20 C21 H21B 110.8 ?
C22 C21 H21B 110.8 ?
H21A C21 H21B 108.9 ?
N18 C22 C16 111.30(11) ?
N18 C22 C21 101.80(11) ?
C16 C22 C21 114.61(12) ?
N18 C22 H22 109.6 ?
C16 C22 H22 109.6 ?
C21 C22 H22 109.6 ?
C4 O23 C24 117.46(12) ?
O23 C24 H24A 109.5 ?
O23 C24 H24B 109.5 ?
H24A C24 H24B 109.5 ?
O23 C24 H24C 109.5 ?
H24A C24 H24C 109.5 ?
H24B C24 H24C 109.5 ?
C5 O25 C26 115.57(12) ?
O25 C26 H26A 109.5 ?
O25 C26 H26B 109.5 ?
H26A C26 H26B 109.5 ?
O25 C26 H26C 109.5 ?
H26A C26 H26C 109.5 ?
H26B C26 H26C 109.5 ?
C6 O27 C28 117.31(13) ?
O27 C28 H28A 109.5 ?
O27 C28 H28B 109.5 ?
H28A C28 H28B 109.5 ?
O27 C28 H28C 109.5 ?
H28A C28 H28C 109.5 ?
H28B C28 H28C 109.5 ?

loop_
_geom_bond_atom_site_label_1
_geom_bond_atom_site_label_2
_geom_bond_site_symmetry_2
_geom_bond_distance
_geom_bond_publ_flag
C1 N18 . 1.460(2) yes
C1 C8 . 1.508(2) yes
C1 C2 . 1.536(2) yes
C1 H1 . .9800 ?
C2 C3 . 1.3812(19) ?
C2 C7 . 1.391(2) ?
C3 C4 . 1.3958(19) ?
C3 H3 . .9300 ?
C4 O23 . 1.3700(17) ?
C4 C5 . 1.386(2) ?
C5 O25 . 1.3749(16) ?
C5 C6 . 1.392(2) ?
C6 O27 . 1.3622(17) ?
C6 C7 . 1.390(2) ?
C7 H7 . .9300 ?
C8 C9 . 1.371(2) ?
C8 C17 . 1.4251(18) ?
C9 C10 . 1.410(2) ?
C9 H9 . .9300 ?
C10 C11 . 1.354(2) ?
C10 H10 . .9300 ?
C11 C12 . 1.412(2) ?
C11 H11 . .9300 ?
C12 C13 . 1.416(2) ?
C12 C17 . 1.4225(19) ?
C13 C14 . 1.358(2) ?
C13 H13 . .9300 ?
C14 C15 . 1.401(2) ?
C14 H14 . .9300 ?
C15 C16 . 1.3732(19) ?
C15 H15 . .9300 ?
C16 C17 . 1.4226(19) ?
C16 C22 . 1.5013(19) ?
N18 C19 . 1.343(2) yes
N18 C22 . 1.460(2) yes
C19 O29 . 1.2263(17) ?
C19 C20 . 1.511(2) yes
C20 C21 . 1.507(2) yes
C20 H20A . .9700 ?
C20 H20B . .9700 ?
C21 C22 . 1.538(2) yes
C21 H21A . .9700 ?
C21 H21B . .9700 ?
C22 H22 . .9800 ?
O23 C24 . 1.4133(19) ?
C24 H24A . .9600 ?
C24 H24B . .9600 ?
C24 H24C . .9600 ?
O25 C26 . 1.422(2) ?
C26 H26A . .9600 ?
C26 H26B . .9600 ?
C26 H26C . .9600 ?
O27 C28 . 1.417(2) ?
C28 H28A . .9600 ?
C28 H28B . .9600 ?
C28 H28C . .9600 ?

loop_
_geom_torsion_atom_site_label_1
_geom_torsion_atom_site_label_2
_geom_torsion_atom_site_label_3
_geom_torsion_atom_site_label_4
_geom_torsion
_geom_torsion_publ_flag
N18 C1 C2 C3 110.99(14) ?
C8 C1 C2 C3 -13.1(2) yes
N18 C1 C2 C7 -69.92(15) ?
C8 C1 C2 C7 165.97(12) ?
C7 C2 C3 C4 .7(2) ?
C1 C2 C3 C4 179.73(13) ?
C2 C3 C4 O23 -178.75(14) ?
C2 C3 C4 C5 .6(2) ?
O23 C4 C5 O25 2.3(2) ?
C3 C4 C5 O25 -177.06(13) ?
O23 C4 C5 C6 177.38(13) ?
C3 C4 C5 C6 -2.0(2) ?
O25 C5 C6 O27 -1.6(2) ?
C4 C5 C6 O27 -176.57(13) ?
O25 C5 C6 C7 177.22(13) ?
C4 C5 C6 C7 2.2(2) ?
O27 C6 C7 C2 177.68(14) ?
C5 C6 C7 C2 -1.0(2) ?
C3 C2 C7 C6 -.5(2) ?
C1 C2 C7 C6 -179.57(13) ?
N18 C1 C8 C9 154.66(12) ?
C2 C1 C8 C9 -80.19(16) ?
N18 C1 C8 C17 -26.4(2) yes
C2 C1 C8 C17 98.75(14) ?
C17 C8 C9 C10 -.1(2) ?
C1 C8 C9 C10 178.89(13) ?
C8 C9 C10 C11 -.9(2) ?
C9 C10 C11 C12 .4(2) ?
C10 C11 C12 C13 -179.53(15) ?
C10 C11 C12 C17 1.0(2) ?
C11 C12 C13 C14 -178.69(15) ?
C17 C12 C13 C14 .8(2) ?
C12 C13 C14 C15 1.1(3) ?
C13 C14 C15 C16 -.9(3) ?
C14 C15 C16 C17 -1.1(2) ?
C14 C15 C16 C22 178.22(14) ?
C11 C12 C17 C16 176.71(12) ?
C13 C12 C17 C16 -2.75(19) ?
C11 C12 C17 C8 -1.95(19) ?
C13 C12 C17 C8 178.59(13) ?
C15 C16 C17 C12 2.93(19) ?
C22 C16 C17 C12 -176.42(12) ?
C15 C16 C17 C8 -178.45(13) ?
C22 C16 C17 C8 2.20(19) ?
C9 C8 C17 C12 1.47(19) ?
C1 C8 C17 C12 -177.48(11) ?
C9 C8 C17 C16 -177.15(12) ?
C1 C8 C17 C16 3.90(18) ?
C8 C1 N18 C19 -135.55(13) ?
C2 C1 N18 C19 97.7(2) yes
C8 C1 N18 C22 48.05(16) ?
C2 C1 N18 C22 -78.67(15) ?
C22 N18 C19 O29 177.06(14) ?
C1 N18 C19 O29 .4(2) ?
C22 N18 C19 C20 -2.17(17) ?
C1 N18 C19 C20 -178.79(13) ?
O29 C19 C20 C21 165.91(16) ?
N18 C19 C20 C21 -14.87(19) ?
C19 C20 C21 C22 24.96(19) ?
C19 N18 C22 C16 140.30(12) ?
C1 N18 C22 C16 -42.97(16) ?
C19 N18 C22 C21 17.74(16) ?
C1 N18 C22 C21 -165.52(13) ?
C15 C16 C22 N18 -164.01(13) ?
C17 C16 C22 N18 15.33(17) ?
C15 C16 C22 C21 -49.16(18) ?
C17 C16 C22 C21 130.18(14) ?
C20 C21 C22 N18 -25.57(17) ?
C20 C21 C22 C16 -145.83(14) ?
C5 C4 O23 C24 -167.00(10) yes
C3 C4 O23 C24 12.4(2) ?
C4 C5 O25 C26 -105.53(17) ?
C6 C5 O25 C26 79.5(2) yes
C7 C6 O27 C28 -2.8(2) yes
C5 C6 O27 C28 175.9(2) ?
